data_7056550
loop_
_publ_author_name
'shi, tian'
'Chen, Ya-Guang'
'Ren, Xiao-Yan'

_publ_section_title
;
 Synthesis, characterization and properties of lanthanide coordination
 polymers with 3,5-bis(4-carboxyphenylmethyloxy) benzoic acid
;
_journal_name_full 'New J. Chem.'
_journal_paper_doi 10.1039/C7NJ01650F
_journal_year 2017
_chemical_formula_moiety '2(C23 H26 O10 Tm,3.5(H20))'
_chemical_formula_sum 'C46 H52 O27 Tm2'
_chemical_formula_weight 1374.74
_space_group_crystal_system monoclinic
_space_group_IT_number 12
_space_group_name_Hall '-C 2y'
_space_group_name_H-M_alt 'C 1 2/m 1'
_symmetry_space_group_name_Hall '-C 2y'
_symmetry_space_group_name_H-M 'C 1 2/m 1'
_atom_sites_solution_hydrogens mixed
_audit_creation_method SHELXL-2017/1
_audit_update_record
;
2017-08-21 deposited with the CCDC.
2017-08-23 downloaded from the CCDC.
;
_cell_angle_alpha 90
_cell_angle_beta 104.523(5)
_cell_angle_gamma 90
_cell_formula_units_Z 2
_cell_length_a 13.544(5)
_cell_length_b 23.806(5)
_cell_length_c 8.457(5)
_cell_measurement_reflns_used 30
_cell_measurement_temperature 296(2)
_cell_measurement_theta_max 15
_cell_measurement_theta_min 7.5
_cell_volume 2639.6(19)
_computing_cell_refinement 'Bruker XSCANS'
_computing_data_collection 'Bruker XSCANS'
_computing_data_reduction 'Bruker SHELXTL'
_computing_molecular_graphics 'Bruker SHELXTL'
_computing_publication_material 'Bruker SHELXTL'
_computing_structure_refinement 'SHELXL-2017/1 (Sheldrick, 2017)'
_computing_structure_solution 'Bruker SHELXTL'
_diffrn_ambient_temperature 296(2)
_diffrn_measured_fraction_theta_full 0.999
_diffrn_measured_fraction_theta_max 0.999
_diffrn_measurement_device_type 'Bruker P4'
_diffrn_measurement_method '\w scans'
_diffrn_radiation_type MoK\a
_diffrn_radiation_wavelength 0.71069
_diffrn_reflns_av_R_equivalents 0.0447
_diffrn_reflns_av_unetI/netI 0.0500
_diffrn_reflns_Laue_measured_fraction_full 0.999
_diffrn_reflns_Laue_measured_fraction_max 0.999
_diffrn_reflns_limit_h_max 9
_diffrn_reflns_limit_h_min -16
_diffrn_reflns_limit_k_max 29
_diffrn_reflns_limit_k_min -29
_diffrn_reflns_limit_l_max 10
_diffrn_reflns_limit_l_min -10
_diffrn_reflns_number 8370
_diffrn_reflns_point_group_measured_fraction_full 0.999
_diffrn_reflns_point_group_measured_fraction_max 0.999
_diffrn_reflns_theta_full 25.240
_diffrn_reflns_theta_max 26.180
_diffrn_reflns_theta_min 1.711
_diffrn_source 'fine-focus sealed tube'
_exptl_absorpt_coefficient_mu 3.427
_exptl_absorpt_correction_T_max 0.710
_exptl_absorpt_correction_T_min 0.545
_exptl_absorpt_correction_type multi-scan
_exptl_crystal_colour 'light yellow'
_exptl_crystal_density_diffrn 1.712
_exptl_crystal_description BLOCK
_exptl_crystal_F_000 1336
_exptl_crystal_size_max 0.18
_exptl_crystal_size_mid 0.15
_exptl_crystal_size_min 0.10
_refine_diff_density_max 0.858
_refine_diff_density_min -0.678
_refine_diff_density_rms 0.134
_refine_ls_extinction_method none
_refine_ls_goodness_of_fit_ref 1.076
_refine_ls_hydrogen_treatment constr
_refine_ls_matrix_type full
_refine_ls_number_parameters 176
_refine_ls_number_reflns 2711
_refine_ls_number_restraints 144
_refine_ls_restrained_S_all 1.049
_refine_ls_R_factor_all 0.0452
_refine_ls_R_factor_gt 0.0363
_refine_ls_shift/su_max 0.000
_refine_ls_shift/su_mean 0.000
_refine_ls_structure_factor_coef Fsqd
_refine_ls_weighting_details 'w=1/[\s^2^(Fo^2^)+(0.0401P)^2^+11.8398P] where P=(Fo^2^+2Fc^2^)/3'
_refine_ls_weighting_scheme calc
_refine_ls_wR_factor_gt 0.0810
_refine_ls_wR_factor_ref 0.0905
_reflns_Friedel_coverage 0.000
_reflns_number_gt 2372
_reflns_number_total 2711
_reflns_threshold_expression 'I > 2\s(I)'
_cod_data_source_file c7nj01650f2.cif
_cod_data_source_block 5
_cod_original_cell_volume 2639.7(19)
_cod_database_code 7056550
_shelx_shelxl_version_number 2017/1
_shelx_space_group_comment
;
The symmetry employed for this shelxl refinement is uniquely defined
by the following loop, which should always be used as a source of
symmetry information in preference to the above space-group names.
They are only intended as comments.
;

loop_
_space_group_symop_operation_xyz
'x, y, z'
'-x, y, -z'
'x+1/2, y+1/2, z'
'-x+1/2, y+1/2, -z'
'-x, -y, -z'
'x, -y, z'
'-x+1/2, -y+1/2, -z'
'x+1/2, -y+1/2, z'

loop_
_atom_site_label
_atom_site_type_symbol
_atom_site_fract_x
_atom_site_fract_y
_atom_site_fract_z
_atom_site_U_iso_or_equiv
_atom_site_adp_type
_atom_site_occupancy
_atom_site_site_symmetry_order
_atom_site_calc_flag
_atom_site_refinement_flags_posn
_atom_site_refinement_flags_adp
_atom_site_refinement_flags_occupancy
_atom_site_disorder_assembly
_atom_site_disorder_group
Tm1 Tm 0.37739(3) 0.500000 0.16495(4) 0.02464(12) Uani 1 2 d S T P . .
O4A O 0.1020(8) 0.0735(4) 0.6377(14) 0.040(2) Uani 0.5 1 d . . P A 2
O1 O 0.4311(4) 0.42664(16) 0.0448(6) 0.0492(12) Uani 1 1 d . . . . .
O4B O 0.1215(8) 0.0493(4) 0.5971(14) 0.040(2) Uani 0.5 1 d . . P A 1
O1W O 0.5524(5) 0.500000 0.2894(7) 0.0465(16) Uani 1 2 d S T P . .
H1WA H 0.579864 0.528910 0.259708 0.070 Uiso 0.5 1 d R U P B -1
H1W H 0.561354 0.500000 0.392588 0.070 Uiso 1 2 d R U P . .
O2 O 0.3976(3) 0.21971(16) 0.1818(5) 0.0384(10) Uani 1 1 d . . . . .
O2W O 0.2712(5) 0.500000 -0.1019(7) 0.0494(17) Uani 1 2 d S T P . .
H2W H 0.233095 0.474660 -0.167690 0.074 Uiso 1 1 d R U . . .
O3 O 0.2516(3) 0.0633(2) 0.7997(5) 0.0482(12) Uani 1 1 d . . . . .
C1 C 0.500000 0.4021(3) 0.000000 0.0248(15) Uani 1 2 d S T P . .
C2 C 0.500000 0.3391(3) 0.000000 0.0214(14) Uani 1 2 d S T P . .
C3 C 0.4441(4) 0.3108(2) 0.0940(6) 0.0265(11) Uani 1 1 d . . . . .
H3 H 0.406642 0.330576 0.153887 0.032 Uiso 1 1 calc R U . . .
C4 C 0.4461(4) 0.2523(2) 0.0955(6) 0.0278(12) Uani 1 1 d . . . . .
C5 C 0.500000 0.2237(3) 0.000000 0.0291(17) Uani 1 2 d S T P . .
H5 H 0.499999 0.184640 -0.000004 0.035 Uiso 1 2 calc R U P . .
C6 C 0.3465(5) 0.2480(2) 0.2889(7) 0.0385(14) Uani 1 1 d . . . . .
H6A H 0.289882 0.269842 0.225381 0.046 Uiso 1 1 calc R U . . .
H6B H 0.393377 0.273320 0.360465 0.046 Uiso 1 1 calc R U . . .
C7 C 0.3076(5) 0.2042(2) 0.3896(7) 0.0344(13) Uani 1 1 d . . . . .
C8 C 0.3684(5) 0.1869(3) 0.5321(8) 0.0420(15) Uani 1 1 d . . . . .
H8 H 0.433901 0.201437 0.567858 0.050 Uiso 1 1 calc R U . . .
C9 C 0.3332(5) 0.1466(3) 0.6279(8) 0.0416(15) Uani 1 1 d . . . . .
H9 H 0.374017 0.135968 0.729086 0.050 Uiso 1 1 calc R U . . .
C10 C 0.2374(4) 0.1230(2) 0.5698(6) 0.0314(12) Uani 1 1 d . . . . .
C11 C 0.1775(5) 0.1404(3) 0.4180(8) 0.0449(16) Uani 1 1 d . . . . .
H11 H 0.114118 0.123959 0.374921 0.054 Uiso 1 1 calc R U . . .
C12 C 0.2122(5) 0.1813(3) 0.3338(7) 0.0448(16) Uani 1 1 d . . . . .
H12 H 0.170333 0.194038 0.235898 0.054 Uiso 1 1 calc R U . . .
C13 C 0.1990(5) 0.0801(3) 0.6657(7) 0.0373(13) Uani 1 1 d . . . . .
O3W O 0.3784(7) 0.0823(5) 0.2032(12) 0.155(4) Uiso 1 1 d . . . . .
O4W O 0.5342(13) 0.0635(7) 0.031(2) 0.119(6) Uiso 0.45 1 d . . P . .
O5W O 0.557(2) 0.000000 0.228(4) 0.129(10) Uiso 0.4 2 d S . P . .
O6W O 0.500000 -0.027(2) 0.500000 0.13(2) Uiso 0.2 2 d S . P . .

loop_
_atom_site_aniso_label
_atom_site_aniso_U_11
_atom_site_aniso_U_22
_atom_site_aniso_U_33
_atom_site_aniso_U_23
_atom_site_aniso_U_13
_atom_site_aniso_U_12
Tm1 0.0316(2) 0.02219(18) 0.02600(19) 0.000 0.01823(14) 0.000
O4A 0.038(4) 0.042(6) 0.039(5) 0.014(4) 0.010(3) -0.011(4)
O1 0.055(3) 0.020(2) 0.084(3) -0.007(2) 0.039(3) 0.0054(19)
O4B 0.038(4) 0.042(6) 0.039(5) 0.014(4) 0.010(3) -0.011(4)
O1W 0.041(4) 0.060(4) 0.041(4) 0.000 0.014(3) 0.000
O2 0.055(3) 0.0213(18) 0.050(3) 0.0055(17) 0.034(2) -0.0008(18)
O2W 0.056(4) 0.052(4) 0.035(3) 0.000 0.001(3) 0.000
O3 0.046(3) 0.064(3) 0.035(2) 0.018(2) 0.0116(19) -0.018(2)
C1 0.037(4) 0.021(3) 0.021(4) 0.000 0.014(3) 0.000
C2 0.031(4) 0.020(3) 0.017(3) 0.000 0.014(3) 0.000
C3 0.031(3) 0.021(2) 0.032(3) -0.001(2) 0.016(2) 0.001(2)
C4 0.036(3) 0.021(2) 0.031(3) 0.004(2) 0.017(2) 0.000(2)
C5 0.044(5) 0.024(4) 0.024(4) 0.000 0.017(3) 0.000
C6 0.054(4) 0.034(3) 0.038(3) 0.006(3) 0.032(3) 0.001(3)
C7 0.044(3) 0.028(3) 0.039(3) 0.001(2) 0.025(2) -0.003(2)
C8 0.035(3) 0.053(4) 0.042(3) 0.006(3) 0.019(3) -0.013(3)
C9 0.041(3) 0.054(4) 0.033(3) 0.009(3) 0.014(3) -0.009(3)
C10 0.039(3) 0.038(3) 0.024(3) 0.003(2) 0.020(2) -0.005(2)
C11 0.045(4) 0.044(4) 0.040(3) 0.010(3) 0.001(3) -0.018(3)
C12 0.056(4) 0.049(4) 0.029(3) 0.011(3) 0.009(3) -0.010(3)
C13 0.036(3) 0.042(3) 0.036(3) 0.005(3) 0.014(2) -0.009(3)

loop_
_atom_type_symbol
_atom_type_description
_atom_type_scat_dispersion_real
_atom_type_scat_dispersion_imag
_atom_type_scat_source
C C 0.0033 0.0016 'International Tables Vol C Tables 4.2.6.8 and 6.1.1.4'
H H 0.0000 0.0000 'International Tables Vol C Tables 4.2.6.8 and 6.1.1.4'
O O 0.0106 0.0060 'International Tables Vol C Tables 4.2.6.8 and 6.1.1.4'
Tm Tm -0.3139 5.2483 'International Tables Vol C Tables 4.2.6.8 and 6.1.1.4'

loop_
_geom_angle_atom_site_label_1
_geom_angle_atom_site_label_2
_geom_angle_atom_site_label_3
_geom_angle
_geom_angle_site_symmetry_1
_geom_angle_site_symmetry_3
O1 Tm1 O1 103.0(2) . 6_565
O1 Tm1 O4B 148.9(3) . 4_556
O1 Tm1 O4B 93.8(3) 6_565 4_556
O1 Tm1 O4B 93.8(3) . 7_556
O1 Tm1 O4B 148.9(3) 6_565 7_556
O4B Tm1 O4B 60.6(5) 4_556 7_556
O1 Tm1 O1W 78.23(16) . .
O1 Tm1 O1W 78.23(16) 6_565 .
O4B Tm1 O1W 79.9(3) 4_556 .
O4B Tm1 O1W 79.9(3) 7_556 .
O1 Tm1 O2W 75.75(17) . .
O1 Tm1 O2W 75.75(17) 6_565 .
O4B Tm1 O2W 134.4(3) 4_556 .
O4B Tm1 O2W 134.4(3) 7_556 .
O1W Tm1 O2W 137.6(2) . .
O1 Tm1 O3 83.97(17) . 7_556
O1 Tm1 O3 152.25(17) 6_565 7_556
O4B Tm1 O3 93.2(3) 4_556 7_556
O4B Tm1 O3 54.4(3) 7_556 7_556
O1W Tm1 O3 129.46(14) . 7_556
O2W Tm1 O3 80.16(17) . 7_556
O1 Tm1 O3 152.25(17) . 4_556
O1 Tm1 O3 83.97(17) 6_565 4_556
O4B Tm1 O3 54.4(3) 4_556 4_556
O4B Tm1 O3 93.2(3) 7_556 4_556
O1W Tm1 O3 129.46(14) . 4_556
O2W Tm1 O3 80.16(17) . 4_556
O3 Tm1 O3 78.5(3) 7_556 4_556
O1 Tm1 O4A 153.9(3) . 4_556
O1 Tm1 O4A 75.5(3) 6_565 4_556
O4B Tm1 O4A 18.3(3) 4_556 4_556
O4B Tm1 O4A 77.9(4) 7_556 4_556
O1W Tm1 O4A 76.0(3) . 4_556
O2W Tm1 O4A 127.4(3) . 4_556
O3 Tm1 O4A 109.7(3) 7_556 4_556
O3 Tm1 O4A 53.8(3) 4_556 4_556
O1 Tm1 O4A 75.5(3) . 7_556
O1 Tm1 O4A 153.9(3) 6_565 7_556
O4B Tm1 O4A 77.9(4) 4_556 7_556
O4B Tm1 O4A 18.3(3) 7_556 7_556
O1W Tm1 O4A 76.0(3) . 7_556
O2W Tm1 O4A 127.4(3) . 7_556
O3 Tm1 O4A 53.8(3) 7_556 7_556
O3 Tm1 O4A 109.7(3) 4_556 7_556
O1 Tm1 C13 172.62(18) . 4_556
O1 Tm1 C13 84.40(18) 6_565 4_556
O4B Tm1 C13 28.1(3) 4_556 4_556
O4B Tm1 C13 79.6(3) 7_556 4_556
O1W Tm1 C13 103.75(17) . 4_556
O2W Tm1 C13 106.34(18) . 4_556
O3 Tm1 C13 89.39(18) 7_556 4_556
O3 Tm1 C13 26.97(16) 4_556 4_556
O1 Tm1 C13 84.40(18) . 7_556
O1 Tm1 C13 172.62(18) 6_565 7_556
O4B Tm1 C13 79.6(3) 4_556 7_556
O4B Tm1 C13 28.1(3) 7_556 7_556
O1W Tm1 C13 103.75(17) . 7_556
O2W Tm1 C13 106.34(18) . 7_556
O3 Tm1 C13 26.97(16) 7_556 7_556
O3 Tm1 C13 89.39(18) 4_556 7_556
C13 Tm1 C13 88.2(3) 4_556 7_556
C13 O4A Tm1 91.4(6) . 7_556
C1 O1 Tm1 149.9(4) . .
C13 O4B Tm1 94.0(6) . 7_556
Tm1 O1W H1WA 109.7 . .
Tm1 O1W H1W 109.3 . .
H1WA O1W H1W 110.0 . .
C4 O2 C6 116.7(4) . .
Tm1 O2W H2W 135.8 . .
Tm1 O2W H2W 135.84(4) . 6_565
H2W O2W H2W 85.1 . 6_565
C13 O3 Tm1 92.7(4) . 7_556
O1 C1 O1 123.7(7) 2_655 .
O1 C1 C2 118.2(3) 2_655 .
O1 C1 C2 118.2(3) . .
C3 C2 C3 122.4(7) 2_655 .
C3 C2 C1 118.8(3) 2_655 .
C3 C2 C1 118.8(3) . .
C4 C3 C2 118.4(5) . .
C4 C3 H3 120.8 . .
C2 C3 H3 120.8 . .
O2 C4 C3 124.9(5) . .
O2 C4 C5 115.5(5) . .
C3 C4 C5 119.7(5) . .
C4 C5 C4 121.5(7) . 2_655
C4 C5 H5 119.2 . .
C4 C5 H5 119.2 2_655 .
O2 C6 C7 108.7(5) . .
O2 C6 H6A 109.9 . .
C7 C6 H6A 109.9 . .
O2 C6 H6B 109.9 . .
C7 C6 H6B 109.9 . .
H6A C6 H6B 108.3 . .
C8 C7 C12 119.9(5) . .
C8 C7 C6 119.5(6) . .
C12 C7 C6 120.6(6) . .
C7 C8 C9 120.3(6) . .
C7 C8 H8 119.9 . .
C9 C8 H8 119.9 . .
C10 C9 C8 119.5(6) . .
C10 C9 H9 120.3 . .
C8 C9 H9 120.3 . .
C9 C10 C11 118.9(5) . .
C9 C10 C13 120.8(5) . .
C11 C10 C13 120.3(5) . .
C12 C11 C10 119.7(6) . .
C12 C11 H11 120.2 . .
C10 C11 H11 120.2 . .
C11 C12 C7 121.7(6) . .
C11 C12 H12 119.2 . .
C7 C12 H12 119.2 . .
O3 C13 O4A 117.0(7) . .
O3 C13 O4B 116.2(7) . .
O3 C13 C10 121.5(5) . .
O4A C13 C10 117.8(7) . .
O4B C13 C10 120.2(7) . .
O3 C13 Tm1 60.3(3) . 7_556
O4B C13 Tm1 57.9(5) . 7_556
C10 C13 Tm1 178.2(4) . 7_556

loop_
_geom_bond_atom_site_label_1
_geom_bond_atom_site_label_2
_geom_bond_distance
_geom_bond_site_symmetry_2
Tm1 O1 2.232(4) .
Tm1 O1 2.232(4) 6_565
Tm1 O4B 2.326(11) 4_556
Tm1 O4B 2.326(11) 7_556
Tm1 O1W 2.339(6) .
Tm1 O2W 2.352(6) .
Tm1 O3 2.382(4) 7_556
Tm1 O3 2.382(4) 4_556
Tm1 O4A 2.386(11) 4_556
Tm1 O4A 2.386(11) 7_556
Tm1 C13 2.738(6) 4_556
Tm1 C13 2.738(6) 7_556
O4A C13 1.285(12) .
O1 C1 1.239(5) .
O4B C13 1.292(12) .
O1W H1WA 0.8501 .
O1W H1W 0.8500 .
O2 C4 1.344(6) .
O2 C6 1.438(7) .
O2W H2W 0.8921 .
O2W H2W 0.8921 6_565
O3 C13 1.243(7) .
C1 C2 1.498(10) .
C2 C3 1.400(6) 2_655
C2 C3 1.400(6) .
C3 C4 1.393(7) .
C3 H3 0.9300 .
C4 C5 1.395(6) .
C5 H5 0.9300 .
C6 C7 1.521(7) .
C6 H6A 0.9700 .
C6 H6B 0.9700 .
C7 C8 1.342(8) .
C7 C12 1.373(9) .
C8 C9 1.413(8) .
C8 H8 0.9300 .
C9 C10 1.385(8) .
C9 H9 0.9300 .
C10 C11 1.398(8) .
C10 C13 1.478(8) .
C11 C12 1.358(8) .
C11 H11 0.9300 .
C12 H12 0.9300 .
O4W O4W 0.95(3) 2_655
O6W O6W 1.27(11) 5_656

loop_
_geom_torsion_atom_site_label_1
_geom_torsion_atom_site_label_2
_geom_torsion_atom_site_label_3
_geom_torsion_atom_site_label_4
_geom_torsion
_geom_torsion_site_symmetry_1
_geom_torsion_site_symmetry_4
Tm1 O1 C1 O1 -32.2(6) . 2_655
Tm1 O1 C1 C2 147.8(6) . .
O1 C1 C2 C3 -19.2(4) 2_655 2_655
O1 C1 C2 C3 160.8(4) . 2_655
O1 C1 C2 C3 160.8(4) 2_655 .
O1 C1 C2 C3 -19.2(4) . .
C3 C2 C3 C4 1.2(4) 2_655 .
C1 C2 C3 C4 -178.8(4) . .
C6 O2 C4 C3 -4.8(8) . .
C6 O2 C4 C5 176.4(4) . .
C2 C3 C4 O2 178.9(4) . .
C2 C3 C4 C5 -2.3(7) . .
O2 C4 C5 C4 -179.9(5) . 2_655
C3 C4 C5 C4 1.2(4) . 2_655
C4 O2 C6 C7 -173.3(5) . .
O2 C6 C7 C8 88.6(7) . .
O2 C6 C7 C12 -89.6(7) . .
C12 C7 C8 C9 -2.3(10) . .
C6 C7 C8 C9 179.5(6) . .
C7 C8 C9 C10 3.2(10) . .
C8 C9 C10 C11 -0.7(10) . .
C8 C9 C10 C13 179.0(6) . .
C9 C10 C11 C12 -2.6(10) . .
C13 C10 C11 C12 177.7(6) . .
C10 C11 C12 C7 3.6(11) . .
C8 C7 C12 C11 -1.1(10) . .
C6 C7 C12 C11 177.1(6) . .
Tm1 O3 C13 O4A 22.3(8) 7_556 .
Tm1 O3 C13 O4B -15.8(7) 7_556 .
Tm1 O3 C13 C10 -179.7(5) 7_556 .
Tm1 O4A C13 O3 -22.2(7) 7_556 .
Tm1 O4A C13 C10 179.0(5) 7_556 .
Tm1 O4B C13 O3 16.2(8) 7_556 .
Tm1 O4B C13 C10 -179.7(5) 7_556 .
C9 C10 C13 O3 -0.9(10) . .
C11 C10 C13 O3 178.8(6) . .
C9 C10 C13 O4A 156.9(8) . .
C11 C10 C13 O4A -23.4(10) . .
C9 C10 C13 O4B -164.2(8) . .
C11 C10 C13 O4B 15.5(10) . .
